data_2011257
loop_
_publ_author_name
'Groux, Laurent F.'
'Zargarian, Davit'

_publ_section_title
;
 [2-(1<i>H</i>-Inden-3-yl)ethyl]diphenylphosphine--borane
;
_journal_issue 8
_journal_name_full 'Acta Crystallographica Section C'
_journal_page_first e366
_journal_page_last e367
_journal_paper_doi 10.1107/S0108270100009690
_journal_volume 56
_journal_year 2000
_chemical_formula_moiety 'C23 H24 B P'
_chemical_formula_sum 'C23 H24 B P'
_chemical_formula_weight 342.20
_chemical_name_systematic
;
[2-(1-3H-Indenyl)ethyl]-diphenylphosphineborane
;
_space_group_IT_number 14
_symmetry_cell_setting monoclinic
_symmetry_space_group_name_Hall '-P 2ybc'
_symmetry_space_group_name_H-M 'P 1 21/c 1'
_audit_creation_method SHELXL96
_cell_angle_alpha 90.00
_cell_angle_beta 96.82(3)
_cell_angle_gamma 90.00
_cell_formula_units_Z 4
_cell_length_a 14.061(5)
_cell_length_b 6.644(3)
_cell_length_c 21.018(10)
_cell_measurement_reflns_used 25
_cell_measurement_temperature 293(2)
_cell_measurement_theta_max 23
_cell_measurement_theta_min 20
_cell_volume 1949.6(15)
_computing_cell_refinement 'CAD-4 Software'
_computing_data_collection 'CAD-4 Software (Enraf-Nonius, 1989)'
_computing_data_reduction 'locally modified NRC-2, NRC-2A (Ahmed et al., 1973)'
_computing_publication_material 'NRCVAX and SHELXL93'
_computing_structure_refinement 'NRCVAX (Gabe et al, 1989) and SHELXL93 (Sheldrick, 1993; 1996 revision)'
_computing_structure_solution 'SHELXS93 (Sheldrick, 1990)'
_diffrn_ambient_temperature 293(2)
_diffrn_measurement_device_type 'Enraf--Nonius CAD-4'
_diffrn_measurement_method \w/2\q
_diffrn_radiation_monochromator graphite
_diffrn_radiation_source 'normal-focus xray tube'
_diffrn_radiation_type CuK\a
_diffrn_radiation_wavelength 1.54056
_diffrn_reflns_av_R_equivalents .065
_diffrn_reflns_av_sigmaI/netI .1310
_diffrn_reflns_limit_h_max 17
_diffrn_reflns_limit_h_min -17
_diffrn_reflns_limit_k_max 8
_diffrn_reflns_limit_k_min -8
_diffrn_reflns_limit_l_max 25
_diffrn_reflns_limit_l_min -25
_diffrn_reflns_number 30965
_diffrn_reflns_theta_max 69.83
_diffrn_reflns_theta_min 3.16
_diffrn_standards_decay_% 'no decay, variation 0.0'
_diffrn_standards_interval_time 60
_diffrn_standards_number 5
_exptl_absorpt_coefficient_mu 1.232
_exptl_absorpt_correction_T_max .978
_exptl_absorpt_correction_T_min .695
_exptl_absorpt_correction_type integration
_exptl_absorpt_process_details '(ABSORP in NRCVAX; Gabe et al, 1989)'
_exptl_crystal_colour white
_exptl_crystal_density_diffrn 1.166
_exptl_crystal_density_meas ?
_exptl_crystal_density_method none
_exptl_crystal_description plate
_exptl_crystal_F_000 728
_exptl_crystal_size_max .88
_exptl_crystal_size_mid .12
_exptl_crystal_size_min .02
_refine_diff_density_max .237
_refine_diff_density_min -.202
_refine_ls_extinction_coef .00064(6)
_refine_ls_extinction_method 'SHELXL96 (Sheldrick, 1996)'
_refine_ls_goodness_of_fit_all .642
_refine_ls_goodness_of_fit_ref .853
_refine_ls_hydrogen_treatment constr
_refine_ls_matrix_type full
_refine_ls_number_parameters 228
_refine_ls_number_reflns 3689
_refine_ls_number_restraints 0
_refine_ls_restrained_S_all .642
_refine_ls_restrained_S_obs .853
_refine_ls_R_factor_all .099
_refine_ls_R_factor_gt .037
_refine_ls_shift/su_max .001
_refine_ls_shift/su_mean .000
_refine_ls_structure_factor_coef Fsqd
_refine_ls_weighting_details 'w = 1/[\s^2^(Fo^2^)+(0.0184P)^2^] where P = (Fo^2^+2Fc^2^)/3'
_refine_ls_weighting_scheme calc
_refine_ls_wR_factor_all .078
_refine_ls_wR_factor_ref .067
_reflns_number_gt 1679
_reflns_number_total 3689
_reflns_threshold_expression I>2\s(I)
_cod_data_source_file qa0339.cif
_cod_data_source_block I
_cod_depositor_comments
;
The following automatic conversions were performed:
'_symmetry_cell_setting' value 'Monoclinic' changed to 'monoclinic'
according to '/home/saulius/struct/CIF-dictionaries/cif_core.dic'
dictionary named 'cif_core.dic' version 2.4.1 from 2010-06-29.

Automatic conversion script
Id: cif_fix_enum 1527 2010-12-29 10:47:43Z saulius 

The following automatic conversions were performed:

'_symmetry_cell_setting' value 'Monoclinic' changed to 'monoclinic'
according to /home/saulius/struct/CIF-dictionaries/cif_core.dic
dictionary named 'cif_core.dic' version 2.4.1 from 2010-06-29.

Automatic conversion script
Id: cif_fix_values 1715 2011-07-08 13:25:40Z adriana 

The following automatic conversions were performed:

'_exptl_crystal_density_meas' value 'not measured' was changed to '?'
- the value is perceived as not measured.

Automatic conversion script
Id: cif_fix_values 3008 2015-01-20 13:52:24Z robertas 
;
_cod_original_sg_symbol_H-M 'P 21/c'
_cod_database_code 2011257
_cod_database_fobs_code 2011257

loop_
_symmetry_equiv_pos_as_xyz
'x, y, z'
'-x, y+1/2, -z+1/2'
'-x, -y, -z'
'x, -y-1/2, z-1/2'

loop_
_atom_site_label
_atom_site_fract_x
_atom_site_fract_y
_atom_site_fract_z
_atom_site_U_iso_or_equiv
_atom_site_adp_type
_atom_site_calc_flag
_atom_site_refinement_flags
_atom_site_occupancy
_atom_site_disorder_group
_atom_site_type_symbol
P .13829(5) .25277(12) .35401(3) .03620(17) Uani d . 1 . P
C1 .29270(17) .0324(4) .21444(11) .0370(7) Uani d . 1 . C
C2 .25599(19) -.1417(4) .19081(12) .0513(8) Uani d . 1 . C
H2 .1970 -.1934 .1986 .062 Uiso calc R 1 . H
C3 .32279(19) -.2424(5) .15005(13) .0590(8) Uani d . 1 . C
H3A .3419 -.3742 .1669 .071 Uiso calc R 1 . H
H3B .2932 -.2568 .1062 .071 Uiso calc R 1 . H
C3A .40640(19) -.1021(4) .15402(12) .0426(7) Uani d . 1 . C
C4 .4908(2) -.1135(5) .12724(12) .0524(8) Uani d . 1 . C
H4 .5036 -.2227 .1019 .063 Uiso calc R 1 . H
C5 .5562(2) .0407(5) .13884(13) .0605(10) Uani d . 1 . C
H5 .6138 .0351 .1212 .073 Uiso calc R 1 . H
C6 .5372(2) .2041(5) .17643(13) .0586(9) Uani d . 1 . C
H6 .5819 .3073 .1835 .070 Uiso calc R 1 . H
C7 .45208(17) .2149(4) .20358(12) .0464(8) Uani d . 1 . C
H7 .4396 .3239 .2291 .056 Uiso calc R 1 . H
C7A .38650(17) .0616(4) .19207(11) .0353(7) Uani d . 1 . C
C8 .25431(16) .1731(4) .25996(11) .0413(7) Uani d . 1 . C
H8A .2430 .3022 .2389 .050 Uiso calc R 1 . H
H8B .3030 .1930 .2962 .050 Uiso calc R 1 . H
C9 .16198(16) .1070(4) .28537(10) .0392(7) Uani d . 1 . C
H9A .1669 -.0341 .2971 .047 Uiso calc R 1 . H
H9B .1089 .1217 .2518 .047 Uiso calc R 1 . H
C11 .23363(16) .1925(4) .41676(11) .0351(7) Uani d . 1 . C
C12 .27399(18) .0011(4) .42402(13) .0476(8) Uani d . 1 . C
H12 .2520 -.1008 .3957 .057 Uiso calc R 1 . H
C13 .3461(2) -.0390(5) .47265(14) .0588(9) Uani d . 1 . C
H13 .3731 -.1668 .4762 .071 Uiso calc R 1 . H
C14 .3783(2) .1064(6) .51574(14) .0644(10) Uani d . 1 . C
H14 .4264 .0781 .5488 .077 Uiso calc R 1 . H
C15 .3385(2) .2956(5) .50947(14) .0667(11) Uani d . 1 . C
H15 .3599 .3957 .5386 .080 Uiso calc R 1 . H
C16 .26703(19) .3386(4) .46049(13) .0524(8) Uani d . 1 . C
H16 .2411 .4675 .4569 .063 Uiso calc R 1 . H
C21 .03106(17) .1578(4) .38258(12) .0376(7) Uani d . 1 . C
C22 -.00707(18) .2558(5) .43068(12) .0630(9) Uani d . 1 . C
H22 .0207 .3761 .4460 .076 Uiso calc R 1 . H
C23 -.0850(2) .1835(5) .45732(15) .0738(11) Uani d . 1 . C
H23 -.1098 .2555 .4895 .089 Uiso calc R 1 . H
C24 -.1258(2) .0041(6) .43607(15) .0647(10) Uani d . 1 . C
H24 -.1777 -.0480 .4543 .078 Uiso calc R 1 . H
C25 -.08946(19) -.0959(5) .38820(14) .0613(9) Uani d . 1 . C
H25 -.1176 -.2161 .3732 .074 Uiso calc R 1 . H
C26 -.01139(18) -.0229(4) .36131(13) .0501(8) Uani d . 1 . C
H26 .0129 -.0948 .3289 .060 Uiso calc R 1 . H
B .1305(2) .5365(4) .33603(16) .0559(10) Uani d . 1 . B
HBA .1159 .6183 .3793 .084 Uiso calc R 1 . H
HBB .0724 .5649 .2973 .084 Uiso calc R 1 . H
HBC .1988 .5887 .3212 .084 Uiso calc R 1 . H

loop_
_atom_site_aniso_label
_atom_site_aniso_U_11
_atom_site_aniso_U_22
_atom_site_aniso_U_33
_atom_site_aniso_U_12
_atom_site_aniso_U_13
_atom_site_aniso_U_23
P .0372(4) .0318(4) .0411(4) .0017(4) .0106(3) -.0018(4)
C1 .0374(15) .0400(17) .0347(15) .0016(14) .0084(12) -.0013(14)
C2 .0469(18) .053(2) .057(2) -.0090(16) .0182(15) -.0117(17)
C3 .066(2) .0493(19) .064(2) -.001(2) .0165(16) -.013(2)
C3A .0412(16) .0482(19) .0387(16) .0049(15) .0062(13) -.0020(15)
C4 .0532(19) .055(2) .0504(19) .0123(17) .0140(15) -.0041(17)
C5 .0437(18) .088(3) .053(2) .0091(19) .0170(15) .003(2)
C6 .0509(19) .065(3) .062(2) -.0117(17) .0162(15) -.0048(18)
C7 .0468(17) .046(2) .0477(17) -.0033(15) .0116(13) -.0050(15)
C7A .0356(15) .0379(18) .0325(15) .0034(13) .0042(12) .0003(13)
C8 .0442(16) .0395(17) .0427(17) -.0020(14) .0156(13) -.0043(14)
C9 .0419(16) .0417(17) .0351(15) .0039(14) .0096(12) -.0015(14)
C11 .0326(14) .0375(18) .0364(15) -.0039(12) .0088(12) -.0004(13)
C12 .0466(18) .043(2) .0514(19) .0032(16) -.0003(14) -.0052(16)
C13 .051(2) .063(2) .061(2) .0110(18) .0013(16) .0062(19)
C14 .0446(19) .099(3) .048(2) -.009(2) -.0018(15) .012(2)
C15 .071(2) .071(3) .055(2) -.024(2) -.0047(17) -.0161(19)
C16 .058(2) .0452(19) .054(2) -.0072(16) .0045(16) -.0082(16)
C21 .0304(14) .0434(18) .0405(16) .0065(13) .0104(12) .0011(14)
C22 .0549(19) .072(2) .067(2) -.010(2) .0268(16) -.025(2)
C23 .059(2) .099(3) .070(2) .004(2) .0336(18) -.018(2)
C24 .0387(18) .091(3) .067(2) .000(2) .0172(16) .020(2)
C25 .0466(19) .061(2) .078(2) -.0104(18) .0140(17) .008(2)
C26 .0445(18) .048(2) .060(2) .0007(16) .0164(15) -.0022(17)
B .073(3) .028(2) .067(3) .0080(19) .012(2) .0018(18)

loop_
_atom_type_symbol
_atom_type_description
_atom_type_scat_dispersion_real
_atom_type_scat_dispersion_imag
_atom_type_scat_source
P P .2955 .4335 'International Tables Vol C Tables 4.2.6.8 and 6.1.1.4'
C C .0181 .0091 'International Tables Vol C Tables 4.2.6.8 and 6.1.1.4'
B B .0090 .0039 'International Tables Vol C Tables 4.2.6.8 and 6.1.1.4'
H H .0000 .0000 'International Tables Vol C Tables 4.2.6.8 and 6.1.1.4'

loop_
_geom_angle_atom_site_label_1
_geom_angle_atom_site_label_2
_geom_angle_atom_site_label_3
_geom_angle
_geom_angle_publ_flag
C9 P C21 108.69(12) y
C9 P C11 105.85(12) y
C21 P C11 104.86(12) y
C9 P B 112.41(13) y
C21 P B 112.24(13) y
C11 P B 112.32(14) y
C2 C1 C7A 108.5(2) y
C2 C1 C8 129.1(2) y
C7A C1 C8 122.2(2) y
C1 C2 C3 110.9(2) y
C1 C2 H2 124.53 ?
C3 C2 H2 124.53 ?
C3A C3 C2 103.4(2) y
C3A C3 H3A 111.09 ?
C2 C3 H3A 111.09 ?
C3A C3 H3B 111.09 ?
C2 C3 H3B 111.09 ?
H3A C3 H3B 109.1 ?
C4 C3A C7A 121.2(3) y
C4 C3A C3 130.9(3) y
C7A C3A C3 107.9(2) y
C3A C4 C5 118.4(3) y
C3A C4 H4 120.78 ?
C5 C4 H4 120.78 ?
C4 C5 C6 120.9(3) y
C4 C5 H5 119.55 ?
C6 C5 H5 119.55 ?
C5 C6 C7 120.5(3) y
C5 C6 H6 119.73 ?
C7 C6 H6 119.73 ?
C7A C7 C6 118.8(3) y
C7A C7 H7 120.58 ?
C6 C7 H7 120.58 ?
C7 C7A C3A 120.1(2) y
C7 C7A C1 130.7(3) y
C3A C7A C1 109.2(2) y
C1 C8 C9 115.7(2) y
C1 C8 H8A 108.35 ?
C9 C8 H8A 108.35 ?
C1 C8 H8B 108.35 ?
C9 C8 H8B 108.35 ?
H8A C8 H8B 107.4 ?
C8 C9 P 111.82(18) y
C8 C9 H9A 109.25 ?
P C9 H9A 109.25 ?
C8 C9 H9B 109.25 ?
P C9 H9B 109.25 ?
H9A C9 H9B 107.9 ?
C16 C11 C12 117.8(3) y
C16 C11 P 119.6(2) y
C12 C11 P 122.6(2) y
C13 C12 C11 120.8(3) y
C13 C12 H12 119.60 ?
C11 C12 H12 119.60 ?
C14 C13 C12 120.8(3) y
C14 C13 H13 119.6 ?
C12 C13 H13 119.58 ?
C13 C14 C15 118.9(3) y
C13 C14 H14 120.5 ?
C15 C14 H14 120.5 ?
C14 C15 C16 120.8(3) y
C14 C15 H15 119.6 ?
C16 C15 H15 119.6 ?
C15 C16 C11 120.7(3) y
C15 C16 H16 119.6 ?
C11 C16 H16 119.64 ?
C22 C21 C26 117.3(3) y
C22 C21 P 119.9(2) y
C26 C21 P 122.6(2) y
C21 C22 C23 122.5(3) y
C21 C22 H22 118.75 ?
C23 C22 H22 118.8 ?
C22 C23 C24 119.5(3) y
C22 C23 H23 120.2 ?
C24 C23 H23 120.23 ?
C25 C24 C23 119.1(3) y
C25 C24 H24 120.4 ?
C23 C24 H24 120.44 ?
C24 C25 C26 121.3(3) y
C24 C25 H25 119.4 ?
C26 C25 H25 119.35 ?
C25 C26 C21 120.2(3) y
C25 C26 H26 119.89 ?
C21 C26 H26 119.89 ?
P B HBA 109.47 ?
P B HBB 109.47 ?
HBA B HBB 109.5 ?
P B HBC 109.47 ?
HBA B HBC 109.5 ?
HBB B HBC 109.5 ?

loop_
_geom_bond_atom_site_label_1
_geom_bond_atom_site_label_2
_geom_bond_site_symmetry_2
_geom_bond_distance
_geom_bond_publ_flag
P C9 . 1.801(2) y
P C21 . 1.802(2) y
P C11 . 1.810(3) y
P B . 1.923(3) y
C1 C2 . 1.338(3) y
C1 C7A . 1.465(3) y
C1 C8 . 1.484(3) y
C2 C3 . 1.502(3) y
C2 H2 . .9300 ?
C3 C3A . 1.495(3) y
C3 H3A . .9700 ?
C3 H3B . .9700 ?
C3A C4 . 1.375(3) y
C3A C7A . 1.398(3) y
C4 C5 . 1.378(4) y
C4 H4 . .9300 ?
C5 C6 . 1.387(4) y
C5 H5 . .9300 ?
C6 C7 . 1.388(3) y
C6 H6 . .9300 ?
C7 C7A . 1.376(3) y
C7 H7 . .9300 ?
C8 C9 . 1.526(3) y
C8 H8A . .9700 ?
C8 H8B . .9700 ?
C9 H9A . .9700 ?
C9 H9B . .9700 ?
C11 C16 . 1.380(3) y
C11 C12 . 1.393(3) y
C12 C13 . 1.377(3) y
C12 H12 . .9300 ?
C13 C14 . 1.364(4) y
C13 H13 . .9300 ?
C14 C15 . 1.376(4) y
C14 H14 . .9300 ?
C15 C16 . 1.380(4) y
C15 H15 . .9300 ?
C16 H16 . .9300 ?
C21 C22 . 1.364(3) y
C21 C26 . 1.391(3) y
C22 C23 . 1.374(3) y
C22 H22 . .9300 ?
C23 C24 . 1.374(4) y
C23 H23 . .9300 ?
C24 C25 . 1.355(4) y
C24 H24 . .9300 ?
C25 C26 . 1.381(3) y
C25 H25 . .9300 ?
C26 H26 . .9300 ?
B HBA . 1.1000 ?
B HBB . 1.1000 ?
B HBC . 1.1000 ?

loop_
_geom_torsion_atom_site_label_1
_geom_torsion_atom_site_label_2
_geom_torsion_atom_site_label_3
_geom_torsion_atom_site_label_4
_geom_torsion
_geom_torsion_publ_flag
C7A C1 C2 C3 -.4(3) y
C8 C1 C2 C3 -175.7(3) y
C1 C2 C3 C3A 1.0(3) y
C2 C3 C3A C4 179.3(3) y
C2 C3 C3A C7A -1.2(3) y
C7A C3A C4 C5 .2(4) y
C3 C3A C4 C5 179.6(3) y
C3A C4 C5 C6 -.3(5) y
C4 C5 C6 C7 .5(5) y
C5 C6 C7 C7A -.6(4) y
C6 C7 C7A C3A .5(4) y
C6 C7 C7A C1 179.4(3) y
C4 C3A C7A C7 -.3(4) y
C3 C3A C7A C7 -179.9(2) y
C4 C3A C7A C1 -179.4(2) y
C3 C3A C7A C1 1.0(3) y
C2 C1 C7A C7 -179.4(3) y
C8 C1 C7A C7 -3.7(4) y
C2 C1 C7A C3A -.4(3) y
C8 C1 C7A C3A 175.3(2) y
C2 C1 C8 C9 2.5(4) y
C7A C1 C8 C9 -172.2(2) y
C1 C8 C9 P 165.44(18) y
C21 P C9 C8 -177.69(18) y
C11 P C9 C8 -65.5(2) y
B P C9 C8 57.4(2) y
C9 P C11 C16 146.3(2) y
C21 P C11 C16 -98.9(2) y
B P C11 C16 23.3(3) y
C9 P C11 C12 -35.3(2) y
C21 P C11 C12 79.5(2) y
B P C11 C12 -158.3(2) y
C16 C11 C12 C13 -1.2(4) y
P C11 C12 C13 -179.6(2) y
C11 C12 C13 C14 1.4(4) y
C12 C13 C14 C15 -.8(5) y
C13 C14 C15 C16 .0(5) y
C14 C15 C16 C11 .2(5) y
C12 C11 C16 C15 .3(4) y
P C11 C16 C15 178.8(2) y
C9 P C21 C22 -173.8(2) y
C11 P C21 C22 73.4(3) y
B P C21 C22 -48.8(3) y
C9 P C21 C26 11.7(3) y
C11 P C21 C26 -101.2(2) y
B P C21 C26 136.6(2) y
C26 C21 C22 C23 -.8(4) y
P C21 C22 C23 -175.6(2) y
C21 C22 C23 C24 1.2(5) y
C22 C23 C24 C25 -1.4(5) y
C23 C24 C25 C26 1.2(5) y
C24 C25 C26 C21 -.8(5) y
C22 C21 C26 C25 .6(4) y
P C21 C26 C25 175.2(2) y
